data_4029785
loop_
_publ_author_name
'Monot, Julien'
'Fensterbank, Louis'
'Malacria, Max'
'Lac\^ote, Emmanuel'
'Geib, Steven J.'
'Curran, Dennis P.'

_publ_section_title
;
 CAAC Boranes. Synthesis and characterization of cyclic (alkyl) (amino)
 carbene borane complexes from BF&#x2083; and BH&#x2083;.
;
_journal_name_full 'Beilstein journal of organic chemistry'
_journal_page_first 709
_journal_page_last 712
_journal_paper_doi 10.3762/bjoc.6.82
_journal_volume 6
_journal_year 2010
_chemical_formula_sum 'C23 H35 B F3 N'
_chemical_formula_weight 393.33
_chemical_name_systematic
; 
 ? 
;
_space_group_IT_number 11
_symmetry_cell_setting monoclinic
_symmetry_space_group_name_Hall '-P 2yb'
_symmetry_space_group_name_H-M 'P 1 21/m 1'
_atom_sites_solution_hydrogens geom
_atom_sites_solution_primary direct
_atom_sites_solution_secondary difmap
_audit_creation_method SHELXL-97
_cell_angle_alpha 90.00
_cell_angle_beta 106.162(4)
_cell_angle_gamma 90.00
_cell_formula_units_Z 2
_cell_length_a 8.0309(17)
_cell_length_b 14.995(3)
_cell_length_c 9.5461(19)
_cell_measurement_reflns_used 1926
_cell_measurement_temperature 203(2)
_cell_measurement_theta_max 30.35
_cell_measurement_theta_min 2.221
_cell_volume 1104.1(4)
_computing_structure_refinement 'SHELXL-97 (Sheldrick, 1997)'
_computing_structure_solution 'SHELXS-97 (Sheldrick, 1990)'
_diffrn_ambient_temperature 203(2)
_diffrn_measured_fraction_theta_full 1.000
_diffrn_measured_fraction_theta_max 1.000
_diffrn_radiation_monochromator graphite
_diffrn_radiation_source 'fine-focus sealed tube'
_diffrn_radiation_type MoK\a
_diffrn_radiation_wavelength 0.71073
_diffrn_reflns_av_R_equivalents 0.0593
_diffrn_reflns_av_sigmaI/netI 0.0540
_diffrn_reflns_limit_h_max 10
_diffrn_reflns_limit_h_min -10
_diffrn_reflns_limit_k_max 19
_diffrn_reflns_limit_k_min -19
_diffrn_reflns_limit_l_max 12
_diffrn_reflns_limit_l_min -12
_diffrn_reflns_number 10726
_diffrn_reflns_theta_full 27.50
_diffrn_reflns_theta_max 27.50
_diffrn_reflns_theta_min 2.22
_exptl_absorpt_coefficient_mu 0.085
_exptl_absorpt_correction_T_max 0.9883
_exptl_absorpt_correction_T_min 0.9792
_exptl_absorpt_correction_type multi-scan
_exptl_absorpt_process_details 'Bruker Sadabs'
_exptl_crystal_colour colorless
_exptl_crystal_density_diffrn 1.183
_exptl_crystal_density_method 'not measured'
_exptl_crystal_description block
_exptl_crystal_F_000 424
_exptl_crystal_size_max 0.25
_exptl_crystal_size_mid 0.21
_exptl_crystal_size_min 0.14
_refine_diff_density_max 0.452
_refine_diff_density_min -0.296
_refine_diff_density_rms 0.053
_refine_ls_extinction_method none
_refine_ls_goodness_of_fit_ref 1.363
_refine_ls_hydrogen_treatment constr
_refine_ls_matrix_type full
_refine_ls_number_parameters 145
_refine_ls_number_reflns 2639
_refine_ls_number_restraints 0
_refine_ls_restrained_S_all 1.363
_refine_ls_R_factor_all 0.0889
_refine_ls_R_factor_gt 0.0647
_refine_ls_shift/su_max 0.000
_refine_ls_shift/su_mean 0.000
_refine_ls_structure_factor_coef Fsqd
_refine_ls_weighting_details 'calc w=1/[\s^2^(Fo^2^)+(0.0780P)^2^+0.0000P] where P=(Fo^2^+2Fc^2^)/3'
_refine_ls_weighting_scheme calc
_refine_ls_wR_factor_gt 0.1772
_refine_ls_wR_factor_ref 0.1880
_reflns_number_gt 1893
_reflns_number_total 2639
_reflns_threshold_expression >2sigma(I)
_cod_data_source_file 1860-5397-6-82-S3.cif
_cod_data_source_block jm4554s
_cod_depositor_comments
;
The following automatic conversions were performed:

'_symmetry_cell_setting' value 'Monoclinic' changed to 'monoclinic'
according to
/usr/data/users/saulius/automatic-downloads/retrospective/Beilstein/lib/dictionaries/cif_core.dic
dictionary named 'cif_core.dic' version 2.4.2 from 2011-04-26.

Automatic conversion script
Id: cif_fix_values 2281 2013-09-26 08:29:07Z andrius 
;
_cod_original_cell_volume 1104.2(4)
_cod_original_sg_symbol_H-M 'P 21/m'
_cod_database_code 4029785

loop_
_symmetry_equiv_pos_as_xyz
'x, y, z'
'-x, y+1/2, -z'
'-x, -y, -z'
'x, -y-1/2, z'

loop_
_atom_site_label
_atom_site_type_symbol
_atom_site_fract_x
_atom_site_fract_y
_atom_site_fract_z
_atom_site_U_iso_or_equiv
_atom_site_adp_type
_atom_site_occupancy
_atom_site_symmetry_multiplicity
_atom_site_calc_flag
_atom_site_refinement_flags
N N 0.7274(2) 0.2500 0.3129(2) 0.0263(5) Uani 1 2 d S
B B 0.9960(3) 0.2500 0.5483(3) 0.0303(6) Uani 1 2 d S
F1 F 1.10136(18) 0.2500 0.45697(17) 0.0460(5) Uani 1 2 d S
C1 C 0.7854(3) 0.2500 0.4536(3) 0.0276(5) Uani 1 2 d S
F2 F 1.02691(14) 0.17511(9) 0.63500(16) 0.0616(5) Uani 1 1 d .
C2 C 0.6377(3) 0.2500 0.5235(3) 0.0337(6) Uani 1 2 d S
C3 C 0.4756(4) 0.2500 0.3945(3) 0.0660(11) Uani 1 2 d S
H3A H 0.4056 0.1970 0.3985 0.079 Uiso 0.50 1 calc PR
H3B H 0.4056 0.3030 0.3985 0.079 Uiso 0.50 1 calc PR
C4 C 0.5277(3) 0.2500 0.2540(3) 0.0304(5) Uani 1 2 d S
C5 C 0.6457(3) 0.1679(2) 0.6172(4) 0.0841(11) Uani 1 1 d .
H5A H 0.7582 0.1655 0.6910 0.101 Uiso 1 1 calc R
H5B H 0.6347 0.1144 0.5563 0.101 Uiso 1 1 calc R
C6 C 0.4992(4) 0.1691(4) 0.6929(5) 0.130(2) Uani 1 1 d .
H6A H 0.3875 0.1641 0.6185 0.156 Uiso 1 1 calc R
H6B H 0.5116 0.1169 0.7568 0.156 Uiso 1 1 calc R
C7 C 0.4983(6) 0.2500 0.7797(6) 0.185(5) Uani 1 2 d S
H7A H 0.3949 0.2500 0.8151 0.222 Uiso 1 2 calc SR
H7B H 0.6005 0.2500 0.8647 0.222 Uiso 1 2 calc SR
C8 C 0.4667(3) 0.16783(15) 0.1620(3) 0.0539(6) Uani 1 1 d .
H8A H 0.5039 0.1149 0.2208 0.081 Uiso 1 1 calc R
H8B H 0.5160 0.1675 0.0801 0.081 Uiso 1 1 calc R
H8C H 0.3412 0.1684 0.1263 0.081 Uiso 1 1 calc R
C9 C 0.8302(3) 0.2500 0.2090(3) 0.0274(5) Uani 1 2 d S
C10 C 0.8755(2) 0.16824(12) 0.1587(2) 0.0324(4) Uani 1 1 d .
C11 C 0.9540(2) 0.17083(14) 0.0458(2) 0.0405(5) Uani 1 1 d .
H11 H 0.9835 0.1170 0.0084 0.049 Uiso 1 1 calc R
C12 C 0.9894(3) 0.2500 -0.0123(3) 0.0425(7) Uani 1 2 d S
H12 H 1.0377 0.2500 -0.0914 0.051 Uiso 1 2 calc SR
C13 C 0.8608(3) 0.07869(12) 0.2292(2) 0.0418(5) Uani 1 1 d .
H13 H 0.7939 0.0875 0.3010 0.050 Uiso 1 1 calc R
C14 C 1.0430(3) 0.04514(14) 0.3116(3) 0.0539(6) Uani 1 1 d .
H14A H 1.1100 0.0348 0.2428 0.081 Uiso 1 1 calc R
H14B H 1.0331 -0.0101 0.3615 0.081 Uiso 1 1 calc R
H14C H 1.1008 0.0896 0.3823 0.081 Uiso 1 1 calc R
C15 C 0.7672(3) 0.00773(15) 0.1187(3) 0.0621(7) Uani 1 1 d .
H15A H 0.6512 0.0283 0.0693 0.093 Uiso 1 1 calc R
H15B H 0.7603 -0.0475 0.1695 0.093 Uiso 1 1 calc R
H15C H 0.8313 -0.0023 0.0477 0.093 Uiso 1 1 calc R

loop_
_atom_site_aniso_label
_atom_site_aniso_U_11
_atom_site_aniso_U_22
_atom_site_aniso_U_33
_atom_site_aniso_U_23
_atom_site_aniso_U_13
_atom_site_aniso_U_12
N 0.0206(9) 0.0303(10) 0.0289(11) 0.000 0.0084(8) 0.000
B 0.0260(12) 0.0338(15) 0.0315(15) 0.000 0.0084(11) 0.000
F1 0.0229(7) 0.0763(12) 0.0400(9) 0.000 0.0106(6) 0.000
C1 0.0242(11) 0.0283(12) 0.0321(13) 0.000 0.0108(9) 0.000
F2 0.0336(6) 0.0672(9) 0.0799(10) 0.0386(7) 0.0091(6) 0.0067(5)
C2 0.0224(11) 0.0506(15) 0.0294(13) 0.000 0.0094(10) 0.000
C3 0.0253(13) 0.144(4) 0.0297(16) 0.000 0.0090(12) 0.000
C4 0.0183(10) 0.0431(14) 0.0305(13) 0.000 0.0079(9) 0.000
C5 0.0421(13) 0.116(2) 0.107(2) 0.0687(19) 0.0423(14) 0.0206(13)
C6 0.0430(15) 0.235(5) 0.127(3) 0.132(4) 0.047(2) 0.033(2)
C7 0.035(2) 0.480(16) 0.046(3) 0.000 0.020(2) 0.000
C8 0.0264(9) 0.0589(14) 0.0715(16) -0.0174(12) 0.0058(10) -0.0061(9)
C9 0.0198(10) 0.0363(13) 0.0263(12) 0.000 0.0070(9) 0.000
C10 0.0242(8) 0.0388(10) 0.0345(10) -0.0052(7) 0.0084(7) -0.0008(7)
C11 0.0305(9) 0.0540(12) 0.0386(11) -0.0102(9) 0.0121(8) 0.0031(8)
C12 0.0289(12) 0.072(2) 0.0296(14) 0.000 0.0132(11) 0.000
C13 0.0401(10) 0.0320(10) 0.0572(13) -0.0056(9) 0.0197(9) 0.0014(8)
C14 0.0523(13) 0.0395(11) 0.0691(15) 0.0063(11) 0.0156(11) 0.0107(10)
C15 0.0545(14) 0.0426(12) 0.093(2) -0.0228(12) 0.0270(14) -0.0093(10)

loop_
_atom_type_symbol
_atom_type_description
_atom_type_scat_dispersion_real
_atom_type_scat_dispersion_imag
_atom_type_scat_source
C C 0.0033 0.0016 'International Tables Vol C Tables 4.2.6.8 and 6.1.1.4'
H H 0.0000 0.0000 'International Tables Vol C Tables 4.2.6.8 and 6.1.1.4'
B B 0.0013 0.0007 'International Tables Vol C Tables 4.2.6.8 and 6.1.1.4'
N N 0.0061 0.0033 'International Tables Vol C Tables 4.2.6.8 and 6.1.1.4'
F F 0.0171 0.0103 'International Tables Vol C Tables 4.2.6.8 and 6.1.1.4'

loop_
_geom_angle_atom_site_label_1
_geom_angle_atom_site_label_2
_geom_angle_atom_site_label_3
_geom_angle
_geom_angle_site_symmetry_1
_geom_angle_site_symmetry_3
C1 N C9 126.76(18) . .
C1 N C4 114.56(18) . .
C9 N C4 118.68(18) . .
F1 B F2 109.99(14) . 4_565
F1 B F2 109.99(14) . .
F2 B F2 109.4(2) 4_565 .
F1 B C1 111.4(2) . .
F2 B C1 108.04(14) 4_565 .
F2 B C1 108.03(14) . .
N C1 C2 110.94(19) . .
N C1 B 125.2(2) . .
C2 C1 B 123.9(2) . .
C5 C2 C5 109.0(3) . 4_565
C5 C2 C1 110.55(14) . .
C5 C2 C1 110.55(14) 4_565 .
C5 C2 C3 111.34(17) . .
C5 C2 C3 111.34(17) 4_565 .
C1 C2 C3 104.0(2) . .
C4 C3 C2 109.4(2) . .
C4 C3 H3A 109.8 . .
C2 C3 H3A 109.8 . .
C4 C3 H3B 109.8 . .
C2 C3 H3B 109.8 . .
H3A C3 H3B 108.3 . .
C3 C4 C8 112.95(14) . .
C3 C4 C8 112.95(14) . 4_565
C8 C4 C8 109.0(2) . 4_565
C3 C4 N 101.14(19) . .
C8 C4 N 110.29(13) . .
C8 C4 N 110.29(13) 4_565 .
C2 C5 C6 110.8(2) . .
C2 C5 H5A 109.5 . .
C6 C5 H5A 109.5 . .
C2 C5 H5B 109.5 . .
C6 C5 H5B 109.5 . .
H5A C5 H5B 108.1 . .
C7 C6 C5 113.5(4) . .
C7 C6 H6A 108.9 . .
C5 C6 H6A 108.9 . .
C7 C6 H6B 108.9 . .
C5 C6 H6B 108.9 . .
H6A C6 H6B 107.7 . .
C6 C7 C6 111.2(4) 4_565 .
C6 C7 H7A 109.4 4_565 .
C6 C7 H7A 109.4 . .
C6 C7 H7B 109.4 4_565 .
C6 C7 H7B 109.4 . .
H7A C7 H7B 108.0 . .
C4 C8 H8A 109.5 . .
C4 C8 H8B 109.5 . .
H8A C8 H8B 109.5 . .
C4 C8 H8C 109.5 . .
H8A C8 H8C 109.5 . .
H8B C8 H8C 109.5 . .
C10 C9 C10 122.1(2) . 4_565
C10 C9 N 118.94(11) . .
C10 C9 N 118.94(11) 4_565 .
C11 C10 C9 117.23(17) . .
C11 C10 C13 118.31(16) . .
C9 C10 C13 124.17(16) . .
C12 C11 C10 121.75(18) . .
C12 C11 H11 119.1 . .
C10 C11 H11 119.1 . .
C11 C12 C11 119.6(2) . 4_565
C11 C12 H12 120.2 . .
C11 C12 H12 120.2 4_565 .
C10 C13 C14 109.55(16) . .
C10 C13 C15 113.00(18) . .
C14 C13 C15 109.72(17) . .
C10 C13 H13 108.1 . .
C14 C13 H13 108.1 . .
C15 C13 H13 108.1 . .
C13 C14 H14A 109.5 . .
C13 C14 H14B 109.5 . .
H14A C14 H14B 109.5 . .
C13 C14 H14C 109.5 . .
H14A C14 H14C 109.5 . .
H14B C14 H14C 109.5 . .
C13 C15 H15A 109.5 . .
C13 C15 H15B 109.5 . .
H15A C15 H15B 109.5 . .
C13 C15 H15C 109.5 . .
H15A C15 H15C 109.5 . .
H15B C15 H15C 109.5 . .

loop_
_geom_bond_atom_site_label_1
_geom_bond_atom_site_label_2
_geom_bond_distance
_geom_bond_site_symmetry_2
N C1 1.293(3) .
N C9 1.456(3) .
N C4 1.544(3) .
B F1 1.373(3) .
B F2 1.376(2) 4_565
B F2 1.376(2) .
B C1 1.681(3) .
C1 C2 1.514(3) .
C2 C5 1.513(3) .
C2 C5 1.513(3) 4_565
C2 C3 1.523(4) .
C3 C4 1.512(4) .
C3 H3A 0.9800 .
C3 H3B 0.9800 .
C4 C8 1.513(2) .
C4 C8 1.513(2) 4_565
C5 C6 1.543(4) .
C5 H5A 0.9800 .
C5 H5B 0.9800 .
C6 C7 1.470(6) .
C6 H6A 0.9800 .
C6 H6B 0.9800 .
C7 C6 1.470(6) 4_565
C7 H7A 0.9800 .
C7 H7B 0.9800 .
C8 H8A 0.9700 .
C8 H8B 0.9700 .
C8 H8C 0.9700 .
C9 C10 1.401(2) .
C9 C10 1.401(2) 4_565
C10 C11 1.393(3) .
C10 C13 1.521(3) .
C11 C12 1.373(2) .
C11 H11 0.9400 .
C12 C11 1.373(2) 4_565
C12 H12 0.9400 .
C13 C14 1.540(3) .
C13 C15 1.539(3) .
C13 H13 0.9900 .
C14 H14A 0.9700 .
C14 H14B 0.9700 .
C14 H14C 0.9700 .
C15 H15A 0.9700 .
C15 H15B 0.9700 .
C15 H15C 0.9700 .
